data_4029784
loop_
_publ_author_name
'Long, Sihui'
'Muthusamy, Venkatraj'
'Willis, Peter G.'
'Parkin, Sean'
'Cammers, Arthur'

_publ_section_title
;
 Inversion symmetry and local vs. dispersive interactions in the
 nucleation of hydrogen bonded cyclic n-mer and tape of
 imidazolecarboxamidines.
;
_journal_name_full 'Beilstein journal of organic chemistry'
_journal_page_first 23
_journal_paper_doi 10.3762/bjoc.4.23
_journal_volume 4
_journal_year 2008
_chemical_formula_sum 'C23 H22 N4'
_chemical_formula_weight 354.45
_chemical_name_systematic
; 
 ? 
;
_space_group_IT_number 14
_symmetry_cell_setting monoclinic
_symmetry_space_group_name_Hall '-P 2yn'
_symmetry_space_group_name_H-M 'P 1 21/n 1'
_atom_sites_solution_hydrogens geom
_atom_sites_solution_primary direct
_atom_sites_solution_secondary difmap
_audit_creation_method SHELXL-97
_cell_angle_alpha 90.00
_cell_angle_beta 94.6029(8)
_cell_angle_gamma 90.00
_cell_formula_units_Z 4
_cell_length_a 7.22820(10)
_cell_length_b 14.5797(3)
_cell_length_c 18.0219(4)
_cell_measurement_reflns_used 4501
_cell_measurement_temperature 90.0(2)
_cell_measurement_theta_max 27.48
_cell_measurement_theta_min 1.00
_cell_volume 1893.11(6)
_computing_cell_refinement 'SCALEPACK (Otwinowski & Minor, 1997)'
_computing_data_collection 'COLLECT (Nonius, 1998)'
_computing_data_reduction 'DENZO-SMN (Otwinowski & Minor, 1997)'
_computing_molecular_graphics 'XP in SHELXTL (Sheldrick, 1994)'
_computing_publication_material
; 
SHELX97-2 (Sheldrick, 1997) and local procedures 
;
_computing_structure_refinement 'SHELXL-97 (Sheldrick, 1997)'
_computing_structure_solution 'SHELXS-97 (Sheldrick, 1990)'
_diffrn_ambient_temperature 90.0(2)
_diffrn_detector_area_resol_mean 18
_diffrn_measured_fraction_theta_full 1.000
_diffrn_measured_fraction_theta_max 1.000
_diffrn_measurement_device_type 'Nonius KappaCCD diffractometer'
_diffrn_measurement_method '\w scans at fixed \c = 55\%'
_diffrn_radiation_monochromator graphite
_diffrn_radiation_source 'fine-focus sealed tube'
_diffrn_radiation_type MoK\a
_diffrn_radiation_wavelength 0.71073
_diffrn_reflns_av_R_equivalents 0.0350
_diffrn_reflns_av_sigmaI/netI 0.0528
_diffrn_reflns_limit_h_max 9
_diffrn_reflns_limit_h_min -9
_diffrn_reflns_limit_k_max 18
_diffrn_reflns_limit_k_min -18
_diffrn_reflns_limit_l_max 23
_diffrn_reflns_limit_l_min -23
_diffrn_reflns_number 8482
_diffrn_reflns_theta_full 27.47
_diffrn_reflns_theta_max 27.47
_diffrn_reflns_theta_min 1.80
_exptl_absorpt_coefficient_mu 0.075
_exptl_absorpt_correction_T_max 0.9888
_exptl_absorpt_correction_T_min 0.9851
_exptl_absorpt_correction_type multi-scan
_exptl_absorpt_process_details 'Scalepack (Otwinowski & Minor, 1997)'
_exptl_crystal_colour 'pale yellow'
_exptl_crystal_density_diffrn 1.244
_exptl_crystal_density_method 'not measured'
_exptl_crystal_description 'block cut from rod'
_exptl_crystal_F_000 752
_exptl_crystal_size_max 0.20
_exptl_crystal_size_mid 0.20
_exptl_crystal_size_min 0.15
_refine_diff_density_max .267
_refine_diff_density_min -.279
_refine_diff_density_rms .061
_refine_ls_extinction_method none
_refine_ls_goodness_of_fit_ref 1.037
_refine_ls_hydrogen_treatment constr
_refine_ls_matrix_type full
_refine_ls_number_parameters 247
_refine_ls_number_reflns 4332
_refine_ls_number_restraints 0
_refine_ls_restrained_S_all 1.037
_refine_ls_R_factor_all 0.0825
_refine_ls_R_factor_gt 0.0483
_refine_ls_shift/su_max 0.000
_refine_ls_shift/su_mean 0.000
_refine_ls_structure_factor_coef Fsqd
_refine_ls_weighting_details 'calc w=1/[\s^2^(Fo^2^)+(0.0803P)^2^] where P=(Fo^2^+2Fc^2^)/3'
_refine_ls_weighting_scheme calc
_refine_ls_wR_factor_gt 0.1195
_refine_ls_wR_factor_ref 0.1367
_reflns_number_gt 2950
_reflns_number_total 4332
_reflns_threshold_expression >2\s(I)
_cod_data_source_file 11b_Ci.cif
_cod_data_source_block k05286
_cod_original_sg_symbol_H-M 'P 21/n'
_cod_database_code 4029784

loop_
_symmetry_equiv_pos_as_xyz
'x, y, z'
'-x+1/2, y+1/2, -z+1/2'
'-x, -y, -z'
'x-1/2, -y-1/2, z-1/2'

loop_
_atom_site_label
_atom_site_type_symbol
_atom_site_fract_x
_atom_site_fract_y
_atom_site_fract_z
_atom_site_U_iso_or_equiv
_atom_site_adp_type
_atom_site_occupancy
_atom_site_symmetry_multiplicity
_atom_site_calc_flag
_atom_site_refinement_flags
N1 N 0.48325(16) 0.37928(8) 0.44766(7) 0.0172(3) Uani 1 1 d .
C2 C 0.32678(19) 0.41405(9) 0.47685(8) 0.0173(3) Uani 1 1 d .
N3 N 0.34145(16) 0.41443(8) 0.55012(7) 0.0195(3) Uani 1 1 d .
C4 C 0.5149(2) 0.37512(10) 0.57073(8) 0.0188(3) Uani 1 1 d .
C5 C 0.6060(2) 0.35342(9) 0.50762(8) 0.0181(3) Uani 1 1 d .
C6 C 0.51314(19) 0.36602(10) 0.37014(8) 0.0174(3) Uani 1 1 d .
N7 N 0.42234(16) 0.30926(8) 0.32744(7) 0.0196(3) Uani 1 1 d .
N8 N 0.64965(16) 0.42241(8) 0.34971(6) 0.0181(3) Uani 1 1 d .
H8 H 0.6860 0.4651 0.3822 0.022 Uiso 1 1 calc R
C9 C 0.16575(19) 0.44737(11) 0.42826(8) 0.0215(3) Uani 1 1 d .
H9A H 0.0765 0.3973 0.4189 0.032 Uiso 1 1 calc R
H9B H 0.2081 0.4687 0.3809 0.032 Uiso 1 1 calc R
H9C H 0.1061 0.4981 0.4529 0.032 Uiso 1 1 calc R
C10 C 0.6006(2) 0.35753(10) 0.64139(9) 0.0235(4) Uani 1 1 d .
H10 H 0.5415 0.3724 0.6850 0.028 Uiso 1 1 calc R
C11 C 0.7748(2) 0.31770(11) 0.64561(9) 0.0256(4) Uani 1 1 d .
H11 H 0.8360 0.3048 0.6931 0.031 Uiso 1 1 calc R
C12 C 0.8627(2) 0.29599(10) 0.58185(9) 0.0241(4) Uani 1 1 d .
H12 H 0.9826 0.2689 0.5870 0.029 Uiso 1 1 calc R
C13 C 0.78009(19) 0.31285(10) 0.51117(8) 0.0211(4) Uani 1 1 d .
H13 H 0.8392 0.2975 0.4676 0.025 Uiso 1 1 calc R
C14 C 0.28790(19) 0.25073(10) 0.35587(8) 0.0181(3) Uani 1 1 d .
C15 C 0.11243(19) 0.24833(10) 0.31770(8) 0.0204(3) Uani 1 1 d .
H15 H 0.0872 0.2851 0.2746 0.024 Uiso 1 1 calc R
C16 C -0.0252(2) 0.19270(10) 0.34231(8) 0.0215(3) Uani 1 1 d .
H16 H -0.1441 0.1921 0.3157 0.026 Uiso 1 1 calc R
C17 C 0.0064(2) 0.13777(10) 0.40501(8) 0.0202(3) Uani 1 1 d .
C18 C 0.1832(2) 0.13994(10) 0.44214(9) 0.0222(4) Uani 1 1 d .
H18 H 0.2086 0.1029 0.4851 0.027 Uiso 1 1 calc R
C19 C 0.3224(2) 0.19487(10) 0.41787(8) 0.0218(3) Uani 1 1 d .
H19 H 0.4422 0.1944 0.4438 0.026 Uiso 1 1 calc R
C20 C -0.1433(2) 0.07705(11) 0.43127(9) 0.0291(4) Uani 1 1 d .
H20A H -0.2652 0.1015 0.4134 0.044 Uiso 1 1 calc R
H20B H -0.1330 0.0752 0.4858 0.044 Uiso 1 1 calc R
H20C H -0.1294 0.0149 0.4117 0.044 Uiso 1 1 calc R
C21 C 0.74126(19) 0.42171(10) 0.28331(8) 0.0182(3) Uani 1 1 d .
C22 C 0.87550(19) 0.48970(10) 0.27676(8) 0.0205(3) Uani 1 1 d .
H22 H 0.8920 0.5364 0.3134 0.025 Uiso 1 1 calc R
C23 C 0.9843(2) 0.48916(10) 0.21704(8) 0.0225(4) Uani 1 1 d .
H23 H 1.0752 0.5357 0.2134 0.027 Uiso 1 1 calc R
C24 C 0.9636(2) 0.42194(10) 0.16209(8) 0.0210(3) Uani 1 1 d .
C25 C 0.8237(2) 0.35727(10) 0.16785(8) 0.0203(3) Uani 1 1 d .
H25 H 0.8041 0.3121 0.1300 0.024 Uiso 1 1 calc R
C26 C 0.7118(2) 0.35659(10) 0.22703(8) 0.0197(3) Uani 1 1 d .
H26 H 0.6163 0.3122 0.2291 0.024 Uiso 1 1 calc R
C27 C 1.0860(2) 0.41993(11) 0.09843(9) 0.0268(4) Uani 1 1 d .
H27A H 1.0439 0.4664 0.0616 0.040 Uiso 1 1 calc R
H27B H 1.0795 0.3592 0.0751 0.040 Uiso 1 1 calc R
H27C H 1.2144 0.4329 0.1171 0.040 Uiso 1 1 calc R

loop_
_atom_site_aniso_label
_atom_site_aniso_U_11
_atom_site_aniso_U_22
_atom_site_aniso_U_33
_atom_site_aniso_U_23
_atom_site_aniso_U_13
_atom_site_aniso_U_12
N1 0.0168(6) 0.0187(6) 0.0163(7) 0.0001(5) 0.0029(5) -0.0006(5)
C2 0.0181(7) 0.0146(7) 0.0196(8) -0.0019(6) 0.0046(6) -0.0033(6)
N3 0.0195(6) 0.0195(7) 0.0195(7) 0.0003(5) 0.0025(5) -0.0017(5)
C4 0.0209(8) 0.0159(8) 0.0197(8) 0.0007(6) 0.0028(6) -0.0021(6)
C5 0.0200(7) 0.0154(7) 0.0186(8) 0.0004(6) -0.0002(6) -0.0027(6)
C6 0.0178(7) 0.0184(8) 0.0161(8) 0.0012(6) 0.0026(6) 0.0014(6)
N7 0.0184(6) 0.0211(7) 0.0194(7) -0.0004(6) 0.0020(5) -0.0035(5)
N8 0.0213(6) 0.0178(7) 0.0159(6) -0.0027(5) 0.0050(5) -0.0051(5)
C9 0.0189(7) 0.0222(8) 0.0236(8) 0.0001(7) 0.0035(6) -0.0004(6)
C10 0.0292(8) 0.0222(8) 0.0191(8) 0.0002(7) 0.0021(7) -0.0035(6)
C11 0.0291(9) 0.0249(9) 0.0220(9) 0.0029(7) -0.0022(7) -0.0010(7)
C12 0.0228(8) 0.0228(8) 0.0264(9) 0.0020(7) -0.0002(7) 0.0017(6)
C13 0.0217(8) 0.0187(8) 0.0231(8) 0.0002(7) 0.0036(6) 0.0004(6)
C14 0.0197(7) 0.0172(8) 0.0179(8) -0.0036(6) 0.0046(6) -0.0020(6)
C15 0.0248(8) 0.0200(8) 0.0163(8) -0.0012(6) 0.0016(6) -0.0025(6)
C16 0.0203(7) 0.0218(8) 0.0221(8) -0.0032(7) 0.0000(6) -0.0033(6)
C17 0.0213(8) 0.0164(8) 0.0236(8) -0.0050(6) 0.0055(6) -0.0023(6)
C18 0.0270(8) 0.0176(8) 0.0223(8) 0.0013(6) 0.0030(7) -0.0013(6)
C19 0.0195(7) 0.0198(8) 0.0258(9) -0.0012(7) 0.0005(6) -0.0002(6)
C20 0.0266(9) 0.0269(9) 0.0343(10) 0.0028(8) 0.0055(7) -0.0059(7)
C21 0.0176(7) 0.0202(8) 0.0169(8) 0.0030(6) 0.0012(6) 0.0015(6)
C22 0.0224(8) 0.0204(8) 0.0189(8) -0.0010(7) 0.0021(6) -0.0018(6)
C23 0.0220(8) 0.0204(8) 0.0251(9) 0.0050(7) 0.0028(6) -0.0031(6)
C24 0.0200(8) 0.0242(8) 0.0188(8) 0.0041(7) 0.0020(6) 0.0024(6)
C25 0.0232(8) 0.0205(8) 0.0169(8) -0.0009(6) 0.0007(6) 0.0010(6)
C26 0.0196(7) 0.0199(8) 0.0194(8) 0.0000(6) 0.0005(6) -0.0020(6)
C27 0.0273(9) 0.0307(9) 0.0233(9) 0.0019(7) 0.0072(7) -0.0001(7)

loop_
_atom_type_symbol
_atom_type_description
_atom_type_scat_dispersion_real
_atom_type_scat_dispersion_imag
_atom_type_scat_source
C C .0033 .0016 'International Tables Vol C Tables 4.2.6.8 and 6.1.1.4'
H H .0000 .0000 'International Tables Vol C Tables 4.2.6.8 and 6.1.1.4'
N N .0061 .0033 'International Tables Vol C Tables 4.2.6.8 and 6.1.1.4'

loop_
_geom_angle_atom_site_label_1
_geom_angle_atom_site_label_2
_geom_angle_atom_site_label_3
_geom_angle
C2 N1 C5 107.08(12)
C2 N1 C6 127.47(12)
C5 N1 C6 125.34(12)
N3 C2 N1 112.40(12)
N3 C2 C9 126.01(13)
N1 C2 C9 121.58(13)
C2 N3 C4 105.23(12)
C10 C4 C5 119.90(14)
C10 C4 N3 129.78(14)
C5 C4 N3 110.32(12)
C13 C5 N1 132.05(14)
C13 C5 C4 123.00(14)
N1 C5 C4 104.94(12)
N7 C6 N8 125.39(13)
N7 C6 N1 124.13(13)
N8 C6 N1 110.48(12)
C6 N7 C14 120.42(13)
C6 N8 C21 128.71(12)
C6 N8 H8 115.6
C21 N8 H8 115.6
C2 C9 H9A 109.5
C2 C9 H9B 109.5
H9A C9 H9B 109.5
C2 C9 H9C 109.5
H9A C9 H9C 109.5
H9B C9 H9C 109.5
C11 C10 C4 117.59(14)
C11 C10 H10 121.2
C4 C10 H10 121.2
C10 C11 C12 121.56(14)
C10 C11 H11 119.2
C12 C11 H11 119.2
C13 C12 C11 121.79(14)
C13 C12 H12 119.1
C11 C12 H12 119.1
C12 C13 C5 116.16(14)
C12 C13 H13 121.9
C5 C13 H13 121.9
C19 C14 C15 118.67(13)
C19 C14 N7 123.98(12)
C15 C14 N7 117.33(13)
C16 C15 C14 120.38(14)
C16 C15 H15 119.8
C14 C15 H15 119.8
C15 C16 C17 121.54(14)
C15 C16 H16 119.2
C17 C16 H16 119.2
C16 C17 C18 117.50(13)
C16 C17 C20 121.34(13)
C18 C17 C20 121.15(14)
C19 C18 C17 121.54(14)
C19 C18 H18 119.2
C17 C18 H18 119.2
C18 C19 C14 120.34(14)
C18 C19 H19 119.8
C14 C19 H19 119.8
C17 C20 H20A 109.5
C17 C20 H20B 109.5
H20A C20 H20B 109.5
C17 C20 H20C 109.5
H20A C20 H20C 109.5
H20B C20 H20C 109.5
C26 C21 C22 119.20(13)
C26 C21 N8 124.53(13)
C22 C21 N8 116.21(13)
C23 C22 C21 120.22(14)
C23 C22 H22 119.9
C21 C22 H22 119.9
C22 C23 C24 121.46(14)
C22 C23 H23 119.3
C24 C23 H23 119.3
C25 C24 C23 117.43(14)
C25 C24 C27 121.25(14)
C23 C24 C27 121.31(14)
C26 C25 C24 122.20(14)
C26 C25 H25 118.9
C24 C25 H25 118.9
C25 C26 C21 119.34(14)
C25 C26 H26 120.3
C21 C26 H26 120.3
C24 C27 H27A 109.5
C24 C27 H27B 109.5
H27A C27 H27B 109.5
C24 C27 H27C 109.5
H27A C27 H27C 109.5
H27B C27 H27C 109.5

loop_
_geom_bond_atom_site_label_1
_geom_bond_atom_site_label_2
_geom_bond_distance
N1 C2 1.3814(18)
N1 C5 1.3939(18)
N1 C6 1.4437(17)
C2 N3 1.3161(18)
C2 C9 1.4812(19)
N3 C4 1.4013(18)
C4 C10 1.394(2)
C4 C5 1.396(2)
C5 C13 1.387(2)
C6 N7 1.2755(18)
C6 N8 1.3578(17)
N7 C14 1.4195(18)
N8 C21 1.4133(17)
N8 H8 0.8800
C9 H9A 0.9800
C9 H9B 0.9800
C9 H9C 0.9800
C10 C11 1.383(2)
C10 H10 0.9500
C11 C12 1.393(2)
C11 H11 0.9500
C12 C13 1.385(2)
C12 H12 0.9500
C13 H13 0.9500
C14 C19 1.389(2)
C14 C15 1.3939(19)
C15 C16 1.384(2)
C15 H15 0.9500
C16 C17 1.389(2)
C16 H16 0.9500
C17 C18 1.395(2)
C17 C20 1.503(2)
C18 C19 1.384(2)
C18 H18 0.9500
C19 H19 0.9500
C20 H20A 0.9800
C20 H20B 0.9800
C20 H20C 0.9800
C21 C26 1.393(2)
C21 C22 1.399(2)
C22 C23 1.383(2)
C22 H22 0.9500
C23 C24 1.393(2)
C23 H23 0.9500
C24 C25 1.393(2)
C24 C27 1.504(2)
C25 C26 1.389(2)
C25 H25 0.9500
C26 H26 0.9500
C27 H27A 0.9800
C27 H27B 0.9800
C27 H27C 0.9800

loop_
_geom_hbond_atom_site_label_D
_geom_hbond_atom_site_label_H
_geom_hbond_atom_site_label_A
_geom_hbond_distance_DH
_geom_hbond_distance_HA
_geom_hbond_distance_DA
_geom_hbond_angle_DHA
_geom_hbond_site_symmetry_A
N8 H8 N3 0.88 2.16 2.9839(17) 156.4 3_666

loop_
_geom_torsion_atom_site_label_1
_geom_torsion_atom_site_label_2
_geom_torsion_atom_site_label_3
_geom_torsion_atom_site_label_4
_geom_torsion
C5 N1 C2 N3 1.47(16)
C6 N1 C2 N3 177.87(12)
C5 N1 C2 C9 -179.32(12)
C6 N1 C2 C9 -2.9(2)
N1 C2 N3 C4 -1.87(15)
C9 C2 N3 C4 178.96(13)
C2 N3 C4 C10 -179.08(15)
C2 N3 C4 C5 1.60(16)
C2 N1 C5 C13 178.15(15)
C6 N1 C5 C13 1.7(2)
C2 N1 C5 C4 -0.38(15)
C6 N1 C5 C4 -176.88(12)
C10 C4 C5 C13 1.2(2)
N3 C4 C5 C13 -179.44(13)
C10 C4 C5 N1 179.87(12)
N3 C4 C5 N1 -0.73(15)
C2 N1 C6 N7 -65.7(2)
C5 N1 C6 N7 110.12(16)
C2 N1 C6 N8 114.08(15)
C5 N1 C6 N8 -70.14(16)
N8 C6 N7 C14 177.18(13)
N1 C6 N7 C14 -3.1(2)
N7 C6 N8 C21 -11.1(2)
N1 C6 N8 C21 169.22(12)
C5 C4 C10 C11 -0.6(2)
N3 C4 C10 C11 -179.90(14)
C4 C10 C11 C12 0.2(2)
C10 C11 C12 C13 -0.2(2)
C11 C12 C13 C5 0.7(2)
N1 C5 C13 C12 -179.45(14)
C4 C5 C13 C12 -1.1(2)
C6 N7 C14 C19 -52.2(2)
C6 N7 C14 C15 129.31(14)
C19 C14 C15 C16 1.4(2)
N7 C14 C15 C16 179.94(13)
C14 C15 C16 C17 -0.2(2)
C15 C16 C17 C18 -0.6(2)
C15 C16 C17 C20 -179.64(14)
C16 C17 C18 C19 0.2(2)
C20 C17 C18 C19 179.27(14)
C17 C18 C19 C14 1.0(2)
C15 C14 C19 C18 -1.7(2)
N7 C14 C19 C18 179.79(13)
C6 N8 C21 C26 -3.9(2)
C6 N8 C21 C22 178.91(13)
C26 C21 C22 C23 -3.4(2)
N8 C21 C22 C23 173.92(13)
C21 C22 C23 C24 0.2(2)
C22 C23 C24 C25 2.6(2)
C22 C23 C24 C27 -178.15(14)
C23 C24 C25 C26 -2.2(2)
C27 C24 C25 C26 178.50(14)
C24 C25 C26 C21 -0.9(2)
C22 C21 C26 C25 3.8(2)
N8 C21 C26 C25 -173.36(13)
